data_7048965
loop_
_publ_author_name
'Guo, Haiyang'
'Gong, Chunhua'
'Zeng, Xianghua'
'Xu, Hao'
'Zeng, Qingdao'
'Zhang, Junyong'
'Xie, Jingli'

_publ_section_title
;
 Isopolymolybdate-based inorganic-organic hybrid compounds constructed by
 multidentate N-donor ligands: syntheses, structures and properties.
;
_journal_issue 17
_journal_name_full 'Dalton transactions (Cambridge, England : 2003)'
_journal_page_first 5541
_journal_page_last 5550
_journal_paper_doi 10.1039/c9dt00119k
_journal_volume 48
_journal_year 2019
_chemical_formula_moiety 'C18 H18 Co Mo4 N4 O13'
_chemical_formula_sum 'C18 H18 Co Mo4 N4 O13'
_chemical_formula_weight 941.05
_space_group_crystal_system monoclinic
_space_group_IT_number 14
_space_group_name_Hall '-P 2ybc'
_space_group_name_H-M_alt 'P 1 21/c 1'
_symmetry_space_group_name_Hall '-P 2ybc'
_symmetry_space_group_name_H-M 'P 1 21/c 1'
_atom_sites_solution_hydrogens geom
_audit_creation_date 2019-01-27
_audit_creation_method
;
Olex2 1.2-alpha
(compiled 2015.06.08 svn.r3188 for OlexSys, GUI svn.r5047)
;
_audit_update_record
;
2019-02-08 deposited with the CCDC.
2019-02-11 downloaded from the CCDC.
;
_cell_angle_alpha 90
_cell_angle_beta 106.806(3)
_cell_angle_gamma 90
_cell_formula_units_Z 4
_cell_length_a 9.8656(3)
_cell_length_b 19.4521(4)
_cell_length_c 13.8036(3)
_cell_measurement_reflns_used 4327
_cell_measurement_temperature 296(2)
_cell_measurement_theta_max 29.0270
_cell_measurement_theta_min 3.1740
_cell_volume 2535.86(12)
_computing_cell_refinement
;
CrysAlisPro, Agilent Technologies,
Version 1.171.37.35 (release 13-08-2014 CrysAlis171 .NET)
(compiled Aug 13 2014,18:06:01)
;
_computing_data_collection
;
CrysAlisPro, Agilent Technologies,
Version 1.171.37.35 (release 13-08-2014 CrysAlis171 .NET)
(compiled Aug 13 2014,18:06:01)
;
_computing_data_reduction
;
CrysAlisPro, Agilent Technologies,
Version 1.171.37.35 (release 13-08-2014 CrysAlis171 .NET)
(compiled Aug 13 2014,18:06:01)
;
_computing_molecular_graphics 'Olex2 (Dolomanov et al., 2009)'
_computing_publication_material 'Olex2 (Dolomanov et al., 2009)'
_computing_structure_refinement 'ShelXL (Sheldrick, 2015)'
_computing_structure_solution 'ShelXS (Sheldrick, 2008)'
_diffrn_ambient_temperature 296(2)
_diffrn_detector 'CCD plate'
_diffrn_detector_area_resol_mean 16.0802
_diffrn_detector_type Eos
_diffrn_measured_fraction_theta_full 0.998
_diffrn_measured_fraction_theta_max 0.844
_diffrn_measurement_details
;
#__ type_ start__ end____ width___ exp.time_
  1 omega   22.00   51.75   0.8500    5.0000
omega____ theta____ kappa____ phi______ frames
    -      -18.2084   77.0000  120.0000 35

#__ type_ start__ end____ width___ exp.time_
  2 omega   -9.00   88.75   0.8500    5.0000
omega____ theta____ kappa____ phi______ frames
    -       18.4428   77.0000   30.0000 115

#__ type_ start__ end____ width___ exp.time_
  3 omega  -42.00   47.25   0.8500    5.0000
omega____ theta____ kappa____ phi______ frames
    -       18.4428  -77.0000  -90.0000 105
;
_diffrn_measurement_device 'four-circle diffractometer'
_diffrn_measurement_device_type 'Xcalibur, Eos, Gemini'
_diffrn_measurement_method '\w scans'
_diffrn_orient_matrix_UB_11 0.0099094000
_diffrn_orient_matrix_UB_12 0.0343562000
_diffrn_orient_matrix_UB_13 0.0179280000
_diffrn_orient_matrix_UB_21 0.0249587000
_diffrn_orient_matrix_UB_22 -0.0122508000
_diffrn_orient_matrix_UB_23 0.0504400000
_diffrn_orient_matrix_UB_31 0.0701067000
_diffrn_orient_matrix_UB_32 -0.0004899000
_diffrn_orient_matrix_UB_33 -0.0038920000
_diffrn_radiation_monochromator graphite
_diffrn_radiation_probe x-ray
_diffrn_radiation_type MoK\a
_diffrn_radiation_wavelength 0.71073
_diffrn_reflns_av_R_equivalents 0.0214
_diffrn_reflns_av_unetI/netI 0.0356
_diffrn_reflns_Laue_measured_fraction_full 0.998
_diffrn_reflns_Laue_measured_fraction_max 0.844
_diffrn_reflns_limit_h_max 12
_diffrn_reflns_limit_h_min -13
_diffrn_reflns_limit_k_max 22
_diffrn_reflns_limit_k_min -25
_diffrn_reflns_limit_l_max 13
_diffrn_reflns_limit_l_min -17
_diffrn_reflns_number 11183
_diffrn_reflns_point_group_measured_fraction_full 0.998
_diffrn_reflns_point_group_measured_fraction_max 0.844
_diffrn_reflns_theta_full 25.242
_diffrn_reflns_theta_max 29.298
_diffrn_reflns_theta_min 3.006
_diffrn_source 'Enhance (Mo) X-ray Source'
_exptl_absorpt_coefficient_mu 2.639
_exptl_absorpt_correction_T_max 1.00000
_exptl_absorpt_correction_T_min 0.74471
_exptl_absorpt_correction_type multi-scan
_exptl_absorpt_process_details
;
CrysAlisPro, Agilent Technologies,
Version 1.171.37.35 (release 13-08-2014 CrysAlis171 .NET)
(compiled Aug 13 2014,18:06:01)
Empirical absorption correction using spherical harmonics,
 implemented in SCALE3 ABSPACK scaling algorithm.
;
_exptl_crystal_colour purple
_exptl_crystal_density_diffrn 2.465
_exptl_crystal_description block
_exptl_crystal_F_000 1812
_exptl_crystal_size_max 0.25
_exptl_crystal_size_mid 0.23
_exptl_crystal_size_min 0.18
_refine_diff_density_max 0.665
_refine_diff_density_min -1.585
_refine_diff_density_rms 0.204
_refine_ls_extinction_method none
_refine_ls_goodness_of_fit_ref 1.156
_refine_ls_hydrogen_treatment constr
_refine_ls_matrix_type full
_refine_ls_number_parameters 361
_refine_ls_number_reflns 5849
_refine_ls_number_restraints 0
_refine_ls_restrained_S_all 1.156
_refine_ls_R_factor_all 0.0348
_refine_ls_R_factor_gt 0.0296
_refine_ls_shift/su_max 0.006
_refine_ls_shift/su_mean 0.001
_refine_ls_structure_factor_coef Fsqd
_refine_ls_weighting_details 'w=1/[\s^2^(Fo^2^)+(0.0347P)^2^] where P=(Fo^2^+2Fc^2^)/3'
_refine_ls_weighting_scheme calc
_refine_ls_wR_factor_gt 0.0727
_refine_ls_wR_factor_ref 0.0757
_reflns_Friedel_coverage 0.000
_reflns_number_gt 5204
_reflns_number_total 5849
_reflns_threshold_expression 'I > 2\s(I)'
_cod_data_source_file c9dt00119k2.cif
_cod_data_source_block 160123a
_cod_depositor_comments 'Adding full bibliography for 7048962--7048966.cif.'
_cod_original_cell_volume 2535.86(10)
_cod_database_code 7048965
_chemical_oxdiff_formula 'Co1 C18 N4 H18 N2 Mo7 O24'
_shelx_space_group_comment
;
The symmetry employed for this shelxl refinement is uniquely defined
by the following loop, which should always be used as a source of
symmetry information in preference to the above space-group names.
They are only intended as comments.
;
_reflns_odcompleteness_completeness 99.79
_reflns_odcompleteness_iscentric 1
_reflns_odcompleteness_theta 26.32
_olex2_refinement_description
;
1. Fixed Uiso
 At 1.2 times of:
  All C(H) groups, All C(H,H) groups
2.a Secondary CH2 refined with riding coordinates:
 C18(H18A,H18B), C6(H6A,H6B), C12(H12A,H12B)
2.b Aromatic/amide H refined with riding coordinates:
 C1(H1), C16(H16), C3(H3), C4(H4), C2(H2), C13(H13), C15(H15), C7(H7),
 C14(H14), C10(H10), C9(H9), C8(H8)
;
_shelx_shelxl_version_number 2014/7
_olex2_submission_special_instructions 'No special instructions were received'

loop_
_space_group_symop_operation_xyz
'x, y, z'
'-x, y+1/2, -z+1/2'
'-x, -y, -z'
'x, -y-1/2, z-1/2'

loop_
_atom_site_label
_atom_site_type_symbol
_atom_site_fract_x
_atom_site_fract_y
_atom_site_fract_z
_atom_site_U_iso_or_equiv
_atom_site_adp_type
_atom_site_occupancy
_atom_site_site_symmetry_order
_atom_site_calc_flag
_atom_site_refinement_flags_posn
Mo1 Mo 0.87905(3) 0.03108(2) 0.64109(2) 0.01062(8) Uani 1 1 d .
Mo2 Mo 0.77319(3) -0.04468(2) 0.41761(2) 0.01049(8) Uani 1 1 d .
Mo3 Mo 0.45081(3) -0.03603(2) 0.28137(2) 0.01268(8) Uani 1 1 d .
Mo4 Mo 0.56629(3) 0.08188(2) 0.48456(2) 0.00995(8) Uani 1 1 d .
Co1 Co 1.08846(5) 0.18931(2) 0.69118(4) 0.01461(11) Uani 1 1 d .
O5 O 0.8374(2) -0.05178(11) 0.55934(18) 0.0120(5) Uani 1 1 d .
O7 O 0.4359(2) 0.04492(12) 0.55467(18) 0.0128(5) Uani 1 1 d .
O4 O 0.7453(2) 0.06200(11) 0.47507(18) 0.0126(5) Uani 1 1 d .
O8 O 0.4600(3) 0.07702(12) 0.35986(19) 0.0172(5) Uani 1 1 d .
O3 O 0.6907(2) 0.04840(12) 0.64297(19) 0.0147(5) Uani 1 1 d .
O11 O 0.6421(3) -0.01187(12) 0.29452(18) 0.0154(5) Uani 1 1 d .
O13 O 0.9255(2) -0.01225(12) 0.39277(19) 0.0153(5) Uani 1 1 d .
O2 O 0.9381(3) -0.00357(13) 0.75776(19) 0.0214(6) Uani 1 1 d .
O6 O 0.5725(3) 0.16687(12) 0.5135(2) 0.0197(6) Uani 1 1 d .
O1 O 0.9475(3) 0.11446(12) 0.6520(2) 0.0186(6) Uani 1 1 d .
O12 O 0.7795(3) -0.13026(12) 0.38894(19) 0.0172(5) Uani 1 1 d .
O9 O 0.3521(3) 0.00553(15) 0.1764(2) 0.0268(6) Uani 1 1 d .
O10 O 0.4505(3) -0.11953(13) 0.2457(2) 0.0251(6) Uani 1 1 d .
N4 N 1.2348(3) 0.14705(15) 0.8237(2) 0.0184(7) Uani 1 1 d .
N2 N 0.9413(3) 0.24505(15) 0.7443(2) 0.0203(7) Uani 1 1 d .
N1 N 1.2175(3) 0.27678(15) 0.7532(2) 0.0195(7) Uani 1 1 d .
N3 N 1.0200(4) 0.26112(16) 0.5682(2) 0.0231(7) Uani 1 1 d .
C17 C 1.3460(4) 0.18700(19) 0.8676(3) 0.0204(8) Uani 1 1 d .
C1 C 0.8011(4) 0.2345(2) 0.7120(3) 0.0251(9) Uani 1 1 d .
H1 H 0.7668 0.1927 0.6821 0.030 Uiso 1 1 calc R
C11 C 1.0846(5) 0.3233(2) 0.5886(3) 0.0262(9) Uani 1 1 d .
C18 C 1.3595(4) 0.25065(19) 0.8098(3) 0.0227(8) Uani 1 1 d .
H18A H 1.4101 0.2857 0.8564 0.027 Uiso 1 1 calc R
H18B H 1.4134 0.2404 0.7629 0.027 Uiso 1 1 calc R
C5 C 0.9902(4) 0.30470(19) 0.7890(3) 0.0212(8) Uani 1 1 d .
C16 C 1.4449(4) 0.1691(2) 0.9563(3) 0.0300(10) Uani 1 1 d .
H16 H 1.5191 0.1988 0.9862 0.036 Uiso 1 1 calc R
C3 C 0.7558(5) 0.3455(2) 0.7698(3) 0.0300(10) Uani 1 1 d .
H3 H 0.6937 0.3792 0.7785 0.036 Uiso 1 1 calc R
C4 C 0.9014(4) 0.3556(2) 0.8045(3) 0.0295(10) Uani 1 1 d .
H4 H 0.9383 0.3960 0.8377 0.035 Uiso 1 1 calc R
C2 C 0.7058(4) 0.2847(2) 0.7223(3) 0.0278(9) Uani 1 1 d .
H2 H 0.6089 0.2772 0.6972 0.033 Uiso 1 1 calc R
C6 C 1.1500(4) 0.3113(2) 0.8232(3) 0.0301(10) Uani 1 1 d .
H6A H 1.1753 0.3596 0.8280 0.036 Uiso 1 1 calc R
H6B H 1.1863 0.2913 0.8902 0.036 Uiso 1 1 calc R
C13 C 1.2238(5) 0.0863(2) 0.8664(3) 0.0290(9) Uani 1 1 d .
H13 H 1.1477 0.0579 0.8356 0.035 Uiso 1 1 calc R
C15 C 1.4334(5) 0.1070(3) 1.0005(3) 0.0378(11) Uani 1 1 d .
H15 H 1.4999 0.0938 1.0603 0.045 Uiso 1 1 calc R
C7 C 0.8934(5) 0.2585(2) 0.4982(3) 0.0321(10) Uani 1 1 d .
H7 H 0.8475 0.2163 0.4847 0.039 Uiso 1 1 calc R
C12 C 1.2244(5) 0.3217(2) 0.6681(4) 0.0335(11) Uani 1 1 d .
H12A H 1.2965 0.3048 0.6389 0.040 Uiso 1 1 calc R
H12B H 1.2505 0.3680 0.6929 0.040 Uiso 1 1 calc R
C14 C 1.3205(5) 0.0643(2) 0.9539(3) 0.0381(11) Uani 1 1 d .
H14 H 1.3106 0.0216 0.9814 0.046 Uiso 1 1 calc R
C10 C 1.0241(6) 0.3817(2) 0.5385(4) 0.0414(12) Uani 1 1 d .
H10 H 1.0705 0.4237 0.5527 0.050 Uiso 1 1 calc R
C9 C 0.8941(6) 0.3773(3) 0.4671(4) 0.0509(14) Uani 1 1 d .
H9 H 0.8508 0.4165 0.4334 0.061 Uiso 1 1 calc R
C8 C 0.8291(5) 0.3144(3) 0.4462(4) 0.0445(13) Uani 1 1 d .
H8 H 0.7422 0.3102 0.3971 0.053 Uiso 1 1 calc R

loop_
_atom_site_aniso_label
_atom_site_aniso_U_11
_atom_site_aniso_U_22
_atom_site_aniso_U_33
_atom_site_aniso_U_23
_atom_site_aniso_U_13
_atom_site_aniso_U_12
Mo1 0.00734(14) 0.01045(15) 0.01325(16) -0.00233(11) 0.00166(12) -0.00101(11)
Mo2 0.00653(14) 0.01167(15) 0.01311(15) -0.00353(11) 0.00260(11) -0.00130(12)
Mo3 0.00914(15) 0.01843(16) 0.00966(15) -0.00197(11) 0.00144(12) -0.00091(12)
Mo4 0.00846(14) 0.00921(14) 0.01199(15) 0.00095(10) 0.00265(11) 0.00029(11)
Co1 0.0126(2) 0.0118(2) 0.0180(3) -0.00369(19) 0.0020(2) -0.0026(2)
O5 0.0114(12) 0.0093(11) 0.0141(12) 0.0003(9) 0.0017(10) 0.0000(10)
O7 0.0094(11) 0.0147(12) 0.0138(12) -0.0013(9) 0.0028(10) -0.0018(10)
O4 0.0107(12) 0.0106(11) 0.0164(13) 0.0000(9) 0.0039(10) -0.0001(10)
O8 0.0156(13) 0.0177(13) 0.0168(13) 0.0011(10) 0.0025(11) 0.0011(11)
O3 0.0093(11) 0.0202(13) 0.0143(13) 0.0002(10) 0.0028(10) -0.0009(11)
O11 0.0135(12) 0.0203(13) 0.0130(13) -0.0001(10) 0.0046(10) -0.0017(11)
O13 0.0093(12) 0.0155(12) 0.0226(14) -0.0022(10) 0.0069(10) -0.0020(10)
O2 0.0187(13) 0.0277(15) 0.0172(14) 0.0008(11) 0.0041(11) -0.0015(12)
O6 0.0206(14) 0.0135(12) 0.0236(15) -0.0016(10) 0.0044(12) 0.0006(11)
O1 0.0099(12) 0.0129(12) 0.0323(16) -0.0082(11) 0.0049(11) -0.0013(11)
O12 0.0161(13) 0.0155(12) 0.0203(14) -0.0065(10) 0.0059(11) -0.0030(11)
O9 0.0227(15) 0.0381(17) 0.0168(15) 0.0047(12) 0.0010(12) 0.0018(13)
O10 0.0209(14) 0.0251(15) 0.0308(16) -0.0108(12) 0.0097(12) -0.0044(12)
N4 0.0169(15) 0.0189(16) 0.0180(16) -0.0033(12) 0.0030(13) -0.0035(14)
N2 0.0169(16) 0.0188(16) 0.0254(18) -0.0066(13) 0.0065(14) -0.0027(14)
N1 0.0151(15) 0.0140(15) 0.0277(18) -0.0043(13) 0.0037(14) -0.0024(13)
N3 0.0252(18) 0.0247(17) 0.0198(17) -0.0027(13) 0.0073(14) 0.0010(15)
C17 0.0142(18) 0.0232(19) 0.023(2) -0.0102(15) 0.0032(16) -0.0012(16)
C1 0.022(2) 0.021(2) 0.033(2) -0.0073(17) 0.0090(18) -0.0056(17)
C11 0.031(2) 0.022(2) 0.026(2) 0.0038(16) 0.0093(19) 0.0005(18)
C18 0.0120(18) 0.023(2) 0.031(2) -0.0061(16) 0.0024(16) -0.0059(16)
C5 0.0203(19) 0.0180(18) 0.026(2) -0.0082(15) 0.0083(17) -0.0014(16)
C16 0.023(2) 0.038(2) 0.024(2) -0.0071(18) -0.0010(18) -0.001(2)
C3 0.028(2) 0.024(2) 0.041(3) -0.0051(18) 0.014(2) 0.0074(19)
C4 0.027(2) 0.0155(19) 0.048(3) -0.0131(18) 0.014(2) 0.0001(18)
C2 0.0135(19) 0.034(2) 0.035(2) -0.0060(19) 0.0060(17) -0.0006(18)
C6 0.023(2) 0.025(2) 0.041(3) -0.0190(19) 0.007(2) -0.0028(18)
C13 0.027(2) 0.031(2) 0.024(2) -0.0004(18) 0.0004(18) -0.0093(19)
C15 0.032(2) 0.051(3) 0.022(2) 0.002(2) -0.0059(19) 0.004(2)
C7 0.030(2) 0.044(3) 0.020(2) -0.0058(19) 0.0035(18) -0.004(2)
C12 0.031(2) 0.024(2) 0.042(3) 0.0068(19) 0.006(2) -0.0136(19)
C14 0.044(3) 0.035(3) 0.031(3) 0.012(2) 0.003(2) -0.001(2)
C10 0.052(3) 0.026(2) 0.043(3) 0.010(2) 0.009(3) 0.004(2)
C9 0.061(4) 0.046(3) 0.045(3) 0.018(3) 0.013(3) 0.028(3)
C8 0.032(3) 0.071(4) 0.027(3) 0.007(2) 0.002(2) 0.015(3)

loop_
_atom_type_symbol
_atom_type_description
_atom_type_scat_dispersion_real
_atom_type_scat_dispersion_imag
_atom_type_scat_source
C C 0.0033 0.0016 'International Tables Vol C Tables 4.2.6.8 and 6.1.1.4'
H H 0.0000 0.0000 'International Tables Vol C Tables 4.2.6.8 and 6.1.1.4'
Co Co 0.3494 0.9721 'International Tables Vol C Tables 4.2.6.8 and 6.1.1.4'
Mo Mo -1.6832 0.6857 'International Tables Vol C Tables 4.2.6.8 and 6.1.1.4'
N N 0.0061 0.0033 'International Tables Vol C Tables 4.2.6.8 and 6.1.1.4'
O O 0.0106 0.0060 'International Tables Vol C Tables 4.2.6.8 and 6.1.1.4'

loop_
_geom_angle_atom_site_label_1
_geom_angle_atom_site_label_2
_geom_angle_atom_site_label_3
_geom_angle
_geom_angle_site_symmetry_1
_geom_angle_site_symmetry_3
O5 Mo1 O4 71.54(9) . .
O5 Mo1 O13 77.52(9) . 3_756
O3 Mo1 O5 96.43(10) . .
O3 Mo1 O4 72.19(9) . .
O3 Mo1 O13 168.70(10) . 3_756
O13 Mo1 O4 96.71(9) 3_756 .
O2 Mo1 O5 100.36(11) . .
O2 Mo1 O4 165.39(10) . .
O2 Mo1 O3 97.30(12) . .
O2 Mo1 O13 93.21(11) . 3_756
O2 Mo1 O1 105.69(13) . .
O1 Mo1 O5 146.34(11) . .
O1 Mo1 O4 86.62(10) . .
O1 Mo1 O3 100.95(10) . .
O1 Mo1 O13 80.07(10) . 3_756
O5 Mo2 Mo3 126.50(7) . .
O5 Mo2 O7 82.52(10) . 3_656
O5 Mo2 O4 75.01(9) . .
O5 Mo2 O11 151.95(10) . .
O7 Mo2 Mo3 43.98(6) 3_656 .
O7 Mo2 O4 74.15(8) 3_656 .
O4 Mo2 Mo3 87.53(6) . .
O11 Mo2 Mo3 33.07(7) . .
O11 Mo2 O7 74.32(9) . 3_656
O11 Mo2 O4 83.49(9) . .
O13 Mo2 Mo3 129.00(8) . .
O13 Mo2 O5 100.37(11) . .
O13 Mo2 O7 158.92(10) . 3_656
O13 Mo2 O4 86.35(9) . .
O13 Mo2 O11 95.94(11) . .
O12 Mo2 Mo3 90.66(8) . .
O12 Mo2 O5 98.34(11) . .
O12 Mo2 O7 97.82(10) . 3_656
O12 Mo2 O4 170.01(10) . .
O12 Mo2 O11 100.26(11) . .
O12 Mo2 O13 102.36(11) . .
O7 Mo3 Mo2 43.53(6) 3_656 .
O7 Mo3 O8 71.03(8) 3_656 .
O8 Mo3 Mo2 83.30(6) . .
O3 Mo3 Mo2 114.56(7) 3_656 .
O3 Mo3 O7 71.22(9) 3_656 3_656
O3 Mo3 O8 79.48(9) 3_656 .
O11 Mo3 Mo2 33.48(7) . .
O11 Mo3 O7 74.27(9) . 3_656
O11 Mo3 O8 80.00(9) . .
O11 Mo3 O3 144.01(10) . 3_656
O9 Mo3 Mo2 138.96(9) . .
O9 Mo3 O7 154.33(11) . 3_656
O9 Mo3 O8 83.60(11) . .
O9 Mo3 O3 100.92(12) . 3_656
O9 Mo3 O11 105.79(12) . .
O10 Mo3 Mo2 92.19(9) . .
O10 Mo3 O7 100.33(11) . 3_656
O10 Mo3 O8 170.96(11) . .
O10 Mo3 O3 95.42(11) . 3_656
O10 Mo3 O11 100.51(11) . .
O10 Mo3 O9 104.79(14) . .
O7 Mo4 O3 70.63(9) . .
O4 Mo4 O7 137.42(10) . .
O4 Mo4 O3 75.33(9) . .
O8 Mo4 O7 100.09(11) . .
O8 Mo4 O4 103.48(11) . .
O8 Mo4 O3 160.06(10) . .
O6 Mo4 O7 103.04(11) . .
O6 Mo4 O4 104.47(11) . .
O6 Mo4 O8 104.85(12) . .
O6 Mo4 O3 94.58(11) . .
O1 Co1 O12 87.20(9) . 3_756
O1 Co1 N4 101.42(11) . .
O1 Co1 N2 88.47(11) . .
O1 Co1 N1 168.68(11) . .
O1 Co1 N3 103.12(12) . .
N4 Co1 O12 83.16(10) . 3_756
N4 Co1 N1 77.75(12) . .
N4 Co1 N3 154.76(12) . .
N2 Co1 O12 171.19(11) . 3_756
N2 Co1 N4 105.23(12) . .
N2 Co1 N1 80.94(12) . .
N2 Co1 N3 81.34(12) . .
N1 Co1 O12 103.83(10) . 3_756
N1 Co1 N3 79.34(13) . .
N3 Co1 O12 92.18(11) . 3_756
Mo2 O5 Mo1 119.67(11) . .
Mo2 O7 Mo3 92.49(9) 3_656 3_656
Mo4 O7 Mo2 150.33(13) . 3_656
Mo4 O7 Mo3 108.85(10) . 3_656
Mo2 O4 Mo1 90.92(8) . .
Mo4 O4 Mo1 105.11(10) . .
Mo4 O4 Mo2 115.53(11) . .
Mo4 O8 Mo3 114.99(11) . .
Mo1 O3 Mo3 145.77(14) . 3_656
Mo1 O3 Mo4 107.27(11) . .
Mo3 O3 Mo4 105.93(10) 3_656 .
Mo3 O11 Mo2 113.44(12) . .
Mo2 O13 Mo1 149.05(13) . 3_756
Mo1 O1 Co1 158.62(15) . .
Mo2 O12 Co1 132.25(13) . 3_756
C17 N4 Co1 115.2(2) . .
C17 N4 C13 118.3(3) . .
C13 N4 Co1 126.5(3) . .
C1 N2 Co1 123.6(3) . .
C5 N2 Co1 114.5(2) . .
C5 N2 C1 119.1(3) . .
C18 N1 Co1 107.4(2) . .
C18 N1 C6 110.2(3) . .
C6 N1 Co1 107.0(2) . .
C12 N1 Co1 108.0(2) . .
C12 N1 C18 111.6(3) . .
C12 N1 C6 112.4(3) . .
C11 N3 Co1 113.2(3) . .
C7 N3 Co1 124.0(3) . .
C7 N3 C11 117.8(4) . .
N4 C17 C18 115.3(3) . .
N4 C17 C16 122.4(4) . .
C16 C17 C18 122.3(3) . .
N2 C1 H1 119.3 . .
N2 C1 C2 121.4(4) . .
C2 C1 H1 119.3 . .
N3 C11 C12 114.3(3) . .
N3 C11 C10 121.5(4) . .
C10 C11 C12 124.2(4) . .
N1 C18 C17 110.3(3) . .
N1 C18 H18A 109.6 . .
N1 C18 H18B 109.6 . .
C17 C18 H18A 109.6 . .
C17 C18 H18B 109.6 . .
H18A C18 H18B 108.1 . .
N2 C5 C4 122.3(4) . .
N2 C5 C6 114.9(3) . .
C4 C5 C6 122.8(3) . .
C17 C16 H16 120.3 . .
C17 C16 C15 119.4(4) . .
C15 C16 H16 120.3 . .
C4 C3 H3 120.7 . .
C2 C3 H3 120.7 . .
C2 C3 C4 118.6(4) . .
C5 C4 C3 119.0(4) . .
C5 C4 H4 120.5 . .
C3 C4 H4 120.5 . .
C1 C2 H2 120.2 . .
C3 C2 C1 119.6(4) . .
C3 C2 H2 120.2 . .
N1 C6 C5 112.4(3) . .
N1 C6 H6A 109.1 . .
N1 C6 H6B 109.1 . .
C5 C6 H6A 109.1 . .
C5 C6 H6B 109.1 . .
H6A C6 H6B 107.9 . .
N4 C13 H13 118.7 . .
N4 C13 C14 122.6(4) . .
C14 C13 H13 118.7 . .
C16 C15 H15 120.7 . .
C16 C15 C14 118.6(4) . .
C14 C15 H15 120.7 . .
N3 C7 H7 118.4 . .
N3 C7 C8 123.2(4) . .
C8 C7 H7 118.4 . .
N1 C12 C11 110.5(3) . .
N1 C12 H12A 109.6 . .
N1 C12 H12B 109.6 . .
C11 C12 H12A 109.6 . .
C11 C12 H12B 109.6 . .
H12A C12 H12B 108.1 . .
C13 C14 C15 118.7(4) . .
C13 C14 H14 120.6 . .
C15 C14 H14 120.6 . .
C11 C10 H10 120.4 . .
C9 C10 C11 119.2(5) . .
C9 C10 H10 120.4 . .
C10 C9 H9 120.4 . .
C8 C9 C10 119.2(5) . .
C8 C9 H9 120.4 . .
C7 C8 C9 119.0(5) . .
C7 C8 H8 120.5 . .
C9 C8 H8 120.5 . .

loop_
_geom_bond_atom_site_label_1
_geom_bond_atom_site_label_2
_geom_bond_distance
_geom_bond_site_symmetry_2
Mo1 O5 1.942(2) .
Mo1 O4 2.368(2) .
Mo1 O3 1.896(2) .
Mo1 O13 2.143(2) 3_756
Mo1 O2 1.687(3) .
Mo1 O1 1.747(2) .
Mo2 Mo3 3.1972(4) .
Mo2 O5 1.879(2) .
Mo2 O7 2.204(2) 3_656
Mo2 O4 2.267(2) .
Mo2 O11 1.923(2) .
Mo2 O13 1.752(2) .
Mo2 O12 1.716(2) .
Mo3 O7 2.222(2) 3_656
Mo3 O8 2.441(2) .
Mo3 O3 1.986(2) 3_656
Mo3 O11 1.902(2) .
Mo3 O9 1.699(3) .
Mo3 O10 1.697(3) .
Mo4 O7 1.957(2) .
Mo4 O4 1.850(2) .
Mo4 O8 1.740(2) .
Mo4 O3 2.272(2) .
Mo4 O6 1.698(2) .
Co1 O1 1.977(2) .
Co1 O12 2.253(2) 3_756
Co1 N4 2.140(3) .
Co1 N2 2.106(3) .
Co1 N1 2.149(3) .
Co1 N3 2.151(3) .
O7 Mo2 2.204(2) 3_656
O7 Mo3 2.222(2) 3_656
O3 Mo3 1.985(2) 3_656
O13 Mo1 2.143(2) 3_756
O12 Co1 2.253(2) 3_756
N4 C17 1.337(5) .
N4 C13 1.338(5) .
N2 C1 1.340(5) .
N2 C5 1.337(5) .
N1 C18 1.482(5) .
N1 C6 1.484(5) .
N1 C12 1.482(5) .
N3 C11 1.359(5) .
N3 C7 1.341(5) .
C17 C18 1.499(5) .
C17 C16 1.372(5) .
C1 H1 0.9300 .
C1 C2 1.392(5) .
C11 C12 1.494(6) .
C11 C10 1.373(6) .
C18 H18A 0.9700 .
C18 H18B 0.9700 .
C5 C4 1.378(5) .
C5 C6 1.515(5) .
C16 H16 0.9300 .
C16 C15 1.374(6) .
C3 H3 0.9300 .
C3 C4 1.390(6) .
C3 C2 1.372(5) .
C4 H4 0.9300 .
C2 H2 0.9300 .
C6 H6A 0.9700 .
C6 H6B 0.9700 .
C13 H13 0.9300 .
C13 C14 1.374(6) .
C15 H15 0.9300 .
C15 C14 1.389(6) .
C7 H7 0.9300 .
C7 C8 1.354(6) .
C12 H12A 0.9700 .
C12 H12B 0.9700 .
C14 H14 0.9300 .
C10 H10 0.9300 .
C10 C9 1.376(7) .
C9 H9 0.9300 .
C9 C8 1.373(7) .
C8 H8 0.9300 .

loop_
_geom_torsion_atom_site_label_1
_geom_torsion_atom_site_label_2
_geom_torsion_atom_site_label_3
_geom_torsion_atom_site_label_4
_geom_torsion
_geom_torsion_site_symmetry_1
_geom_torsion_site_symmetry_4
Mo3 Mo2 O5 Mo1 -90.90(13) . .
Mo3 Mo2 O13 Mo1 -111.4(3) . 3_756
Mo3 Mo2 O12 Co1 118.10(16) . 3_756
Co1 N4 C17 C18 -7.3(4) . .
Co1 N4 C17 C16 176.1(3) . .
Co1 N4 C13 C14 -177.6(3) . .
Co1 N2 C1 C2 -158.8(3) . .
Co1 N2 C5 C4 162.8(3) . .
Co1 N2 C5 C6 -18.5(4) . .
Co1 N1 C18 C17 -40.6(3) . .
Co1 N1 C6 C5 -32.5(4) . .
Co1 N1 C12 C11 38.3(4) . .
Co1 N3 C11 C12 23.6(4) . .
Co1 N3 C11 C10 -156.8(3) . .
Co1 N3 C7 C8 154.3(3) . .
O5 Mo1 O3 Mo3 95.1(2) . 3_656
O5 Mo1 O3 Mo4 -70.34(11) . .
O5 Mo1 O1 Co1 -92.5(5) . .
O5 Mo2 O13 Mo1 90.7(3) . 3_756
O5 Mo2 O12 Co1 -114.82(17) . 3_756
O7 Mo2 O5 Mo1 -91.10(13) 3_656 .
O7 Mo2 O13 Mo1 -173.15(19) 3_656 3_756
O7 Mo2 O12 Co1 161.65(16) 3_656 3_756
O7 Mo4 O4 Mo1 -39.78(19) . .
O7 Mo4 O4 Mo2 58.70(19) . .
O7 Mo4 O8 Mo3 -81.56(12) . .
O4 Mo1 O3 Mo3 163.3(3) . 3_656
O4 Mo1 O3 Mo4 -2.11(8) . .
O4 Mo1 O1 Co1 -141.1(4) . .
O4 Mo2 O5 Mo1 -15.58(11) . .
O4 Mo2 O13 Mo1 164.7(3) . 3_756
O4 Mo4 O8 Mo3 62.70(13) . .
O8 Mo4 O4 Mo1 -161.58(10) . .
O8 Mo4 O4 Mo2 -63.09(13) . .
O3 Mo1 O1 Co1 147.8(4) . .
O3 Mo4 O4 Mo1 -2.10(8) . .
O3 Mo4 O4 Mo2 96.38(12) . .
O3 Mo4 O8 Mo3 -21.4(4) . .
O11 Mo2 O5 Mo1 -56.8(3) . .
O11 Mo2 O13 Mo1 -112.2(3) . 3_756
O11 Mo2 O12 Co1 86.26(18) . 3_756
O13 Mo1 O3 Mo3 152.0(4) 3_756 3_656
O13 Mo1 O3 Mo4 -13.4(5) 3_756 .
O13 Mo1 O1 Co1 -43.7(4) 3_756 .
O13 Mo2 O5 Mo1 67.76(14) . .
O13 Mo2 O12 Co1 -12.2(2) . 3_756
O2 Mo1 O3 Mo3 -6.2(3) . 3_656
O2 Mo1 O3 Mo4 -171.69(12) . .
O2 Mo1 O1 Co1 46.9(4) . .
O6 Mo4 O4 Mo1 88.91(12) . .
O6 Mo4 O4 Mo2 -172.60(12) . .
O6 Mo4 O8 Mo3 171.92(12) . .
O1 Mo1 O3 Mo3 -113.9(2) . 3_656
O1 Mo1 O3 Mo4 80.70(12) . .
O12 Mo2 O5 Mo1 172.04(13) . .
O12 Mo2 O13 Mo1 -10.3(3) . 3_756
N4 C17 C18 N1 32.7(4) . .
N4 C17 C16 C15 2.4(6) . .
N4 C13 C14 C15 0.6(7) . .
N2 C1 C2 C3 -2.4(6) . .
N2 C5 C4 C3 -2.0(7) . .
N2 C5 C6 N1 35.3(5) . .
N3 C11 C12 N1 -42.2(5) . .
N3 C11 C10 C9 1.0(7) . .
N3 C7 C8 C9 -1.5(7) . .
C17 N4 C13 C14 1.2(6) . .
C17 C16 C15 C14 -0.5(7) . .
C1 N2 C5 C4 1.0(6) . .
C1 N2 C5 C6 179.6(4) . .
C11 N3 C7 C8 1.2(6) . .
C11 C10 C9 C8 -1.2(8) . .
C18 N1 C6 C5 -148.9(3) . .
C18 N1 C12 C11 156.1(3) . .
C18 C17 C16 C15 -173.9(4) . .
C5 N2 C1 C2 1.2(6) . .
C16 C17 C18 N1 -150.8(4) . .
C16 C15 C14 C13 -0.9(7) . .
C4 C5 C6 N1 -146.1(4) . .
C4 C3 C2 C1 1.3(7) . .
C2 C3 C4 C5 0.8(7) . .
C6 N1 C18 C17 75.6(4) . .
C6 N1 C12 C11 -79.5(4) . .
C6 C5 C4 C3 179.4(4) . .
C13 N4 C17 C18 173.8(3) . .
C13 N4 C17 C16 -2.8(6) . .
C7 N3 C11 C12 179.5(4) . .
C7 N3 C11 C10 -1.0(6) . .
C12 N1 C18 C17 -158.7(3) . .
C12 N1 C6 C5 85.9(4) . .
C12 C11 C10 C9 -179.5(5) . .
C10 C11 C12 N1 138.2(4) . .
C10 C9 C8 C7 1.5(8) . .
